data_7153431
loop_
_publ_author_name
'Wyszynski, Filip J.'
'Thompson, Amber L.'
'Davis, Benjamin G.'

_publ_section_title
;
 Inverted regioselectivity of C-H amination: Unexpected oxidation at beta-
 rather than gamma-C-H.
;
_journal_issue 19
_journal_name_full 'Organic &amp; biomolecular chemistry'
_journal_page_first 4246
_journal_page_last 4248
_journal_paper_doi 10.1039/c0ob00113a
_journal_volume 8
_journal_year 2010
_chemical_absolute_configuration ad
_chemical_formula_moiety 'C9 H15 N1 O7 S1'
_chemical_formula_sum 'C9 H15 N O7 S'
_chemical_formula_weight 281.29
_chemical_melting_point ?
_space_group_IT_number 1
_symmetry_cell_setting triclinic
_symmetry_space_group_name_Hall 'P 1'
_symmetry_space_group_name_H-M 'P 1'
_atom_sites_solution_hydrogens geom
_atom_sites_solution_primary direct
_audit_creation_date 08-07-24
_audit_creation_method CRYSTALS_ver_12.86
_cell_angle_alpha 80.5318(12)
_cell_angle_beta 84.2434(12)
_cell_angle_gamma 89.0269(12)
_cell_formula_units_Z 1
_cell_length_a 6.0756(2)
_cell_length_b 6.6423(2)
_cell_length_c 7.3505(2)
_cell_measurement_reflns_used 1305
_cell_measurement_temperature 150
_cell_measurement_theta_max 27
_cell_measurement_theta_min 5
_cell_volume 291.120(15)
_computing_cell_refinement 'DENZO/SCALEPACK (Otwinowski & Minor, 1997)'
_computing_data_collection 'COLLECT (Nonius, 1997-2001).'
_computing_data_reduction 'DENZO/SCALEPACK (Otwinowski & Minor, 1997)'
_computing_molecular_graphics 'CAMERON (Watkin et al., 1996)'
_computing_publication_material 'CRYSTALS (Betteridge et al., 2003)'
_computing_structure_refinement 'CRYSTALS (Betteridge et al., 2003)'
_computing_structure_solution 'SIR92 (Altomare et al., 1994)'
_diffrn_ambient_temperature 150
_diffrn_measured_fraction_theta_full 0.990
_diffrn_measured_fraction_theta_max 0.990
_diffrn_measurement_device 'Nonius KappaCCD'
_diffrn_measurement_device_type Area
_diffrn_measurement_method \w
_diffrn_radiation_monochromator graphite
_diffrn_radiation_type 'Mo K\a'
_diffrn_radiation_wavelength 0.71073
_diffrn_reflns_av_R_equivalents 0.034
_diffrn_reflns_limit_h_max 7
_diffrn_reflns_limit_h_min -7
_diffrn_reflns_limit_k_max 8
_diffrn_reflns_limit_k_min -8
_diffrn_reflns_limit_l_max 9
_diffrn_reflns_limit_l_min -9
_diffrn_reflns_number 6964
_diffrn_reflns_theta_full 26.944
_diffrn_reflns_theta_max 27.494
_diffrn_reflns_theta_min 5.483
_diffrn_standards_number 0
_exptl_absorpt_coefficient_mu 0.306
_exptl_absorpt_correction_T_max 0.93
_exptl_absorpt_correction_T_min 0.86
_exptl_absorpt_correction_type multi-scan
_exptl_absorpt_process_details 'DENZO/SCALEPACK (Otwinowski & Minor, 1997)'
_exptl_crystal_colour clear_pale_colourless
_exptl_crystal_density_diffrn 1.604
_exptl_crystal_density_meas ?
_exptl_crystal_density_method 'not measured'
_exptl_crystal_description block
_exptl_crystal_F_000 148
_exptl_crystal_size_max 0.40
_exptl_crystal_size_mid 0.25
_exptl_crystal_size_min 0.24
_refine_diff_density_max 0.20
_refine_diff_density_min -0.24
_refine_ls_abs_structure_details 'Flack (1983), 1221 Friedel-pairs'
_refine_ls_abs_structure_Flack -0.02(4)
_refine_ls_extinction_method None
_refine_ls_goodness_of_fit_ref 1.0079
_refine_ls_hydrogen_treatment mixed
_refine_ls_matrix_type full
_refine_ls_number_parameters 170
_refine_ls_number_reflns 2545
_refine_ls_number_restraints 3
_refine_ls_R_factor_all 0.0238
_refine_ls_R_factor_gt 0.0232
_refine_ls_shift/su_max 0.000162
_refine_ls_structure_factor_coef Fsqd
_refine_ls_weighting_details
;
Method= Modified Sheldrick
w=1/[\s^2^(F^2^) + ( 0.03P)^2^ + 0.06P]
,where P=(max(Fo^2^,0) + 2Fc^2^)/3
;
_refine_ls_weighting_scheme calc
_refine_ls_wR_factor_all 0.0570
_refine_ls_wR_factor_gt 0.0567
_refine_ls_wR_factor_ref 0.0570
_reflns_limit_h_max 7
_reflns_limit_h_min -7
_reflns_limit_k_max 8
_reflns_limit_k_min -8
_reflns_limit_l_max 9
_reflns_limit_l_min -9
_reflns_number_gt 2498
_reflns_number_total 2545
_reflns_threshold_expression I>2.0\s(I)
_oxford_diffrn_Wilson_B_factor 1.59
_oxford_diffrn_Wilson_scale 0.14
_oxford_refine_ls_r_factor_ref 0.0238
_oxford_refine_ls_scale 2.597(18)
_oxford_reflns_number_all 2545
_oxford_reflns_threshold_expression_ref I>-3.0\s(I)
_oxford_structure_analysis_title 5940
_cod_data_source_file c0ob00113a.txt
_cod_data_source_block 1
_cod_depositor_comments
;
The following automatic conversions were performed:

'_chemical_melting_point' value 'not measured' was changed to '?' -
the value is undefined or not given.

'_symmetry_cell_setting' value
'Triclinic' changed to 'triclinic' according to
/home/saulius/struct/CIF-dictionaries/cif_core.dic dictionary named
'cif_core.dic' version 2.4.2 from 2011-04-26.

Automatic conversion script
Id: cif_fix_values 1891 2012-01-12 08:04:46Z andrius 

The following automatic conversions were performed:

'_exptl_crystal_density_meas' value 'not measured' was changed to '?'
- the value is perceived as not measured.

Automatic conversion script
Id: cif_fix_values 3008 2015-01-20 13:52:24Z robertas 
;
_cod_original_sg_symbol_H-M 'P 1 '
_cod_original_formula_sum 'C9 H15 N1 O7 S1'
_cod_database_code 7153431

loop_
_symmetry_equiv_pos_as_xyz
x,y,z

loop_
_atom_site_label
_atom_site_type_symbol
_atom_site_fract_x
_atom_site_fract_y
_atom_site_fract_z
_atom_site_U_iso_or_equiv
_atom_site_occupancy
_atom_site_adp_type
_atom_site_refinement_flags_posn
S1 S 0.54699(10) 0.54877(9) 0.33471(9) 0.0170 1.0000 Uani .
O2 O 0.6667(2) 0.69721(18) 0.19999(16) 0.0252 1.0000 Uani .
O3 O 0.34525(19) 0.6076(2) 0.42852(17) 0.0270 1.0000 Uani .
N4 N 0.7041(2) 0.4484(2) 0.48566(17) 0.0186 1.0000 Uani .
O5 O 0.49931(18) 0.36014(17) 0.23572(15) 0.0158 1.0000 Uani .
C6 C 0.3972(2) 0.3950(2) 0.06135(19) 0.0150 1.0000 Uani .
C7 C 0.1559(2) 0.4577(2) 0.0924(2) 0.0160 1.0000 Uani .
O8 O 0.03994(18) 0.29475(16) 0.21780(15) 0.0167 1.0000 Uani .
C9 C 0.0091(2) 0.1510(2) 0.09850(19) 0.0168 1.0000 Uani .
O10 O -0.05633(18) 0.26698(17) -0.06649(16) 0.0193 1.0000 Uani .
C11 C 0.0356(3) 0.4696(2) -0.0823(2) 0.0187 1.0000 Uani .
C12 C 0.2299(2) 0.0400(2) 0.06958(19) 0.0152 1.0000 Uani .
C13 C 0.4215(2) 0.1870(2) -0.00230(18) 0.0135 1.0000 Uani .
O14 O 0.41299(17) 0.21196(16) -0.19912(15) 0.0156 1.0000 Uani .
C15 C 0.3523(2) 0.0161(2) -0.23865(19) 0.0168 1.0000 Uani .
O16 O 0.22897(19) -0.08447(16) -0.07127(15) 0.0184 1.0000 Uani .
C17 C 0.5585(3) -0.1070(2) -0.2788(2) 0.0240 1.0000 Uani .
C18 C 0.2047(3) 0.0484(2) -0.3941(2) 0.0225 1.0000 Uani .
H41 H 0.643(3) 0.366(3) 0.587(3) 0.0259 1.0000 Uiso .
H42 H 0.822(3) 0.398(3) 0.431(3) 0.0258 1.0000 Uiso .
H61 H 0.4840 0.4992 -0.0278 0.0179 1.0000 Uiso R
H71 H 0.1423 0.5799 0.1511 0.0192 1.0000 Uiso R
H91 H -0.1140 0.0575 0.1602 0.0201 1.0000 Uiso R
H111 H -0.0829 0.5677 -0.0786 0.0227 1.0000 Uiso R
H112 H 0.1397 0.5002 -0.1982 0.0205 1.0000 Uiso R
H121 H 0.2598 -0.0449 0.1866 0.0174 1.0000 Uiso R
H131 H 0.5622 0.1258 0.0272 0.0149 1.0000 Uiso R
H171 H 0.6537 -0.1153 -0.1757 0.0357 1.0000 Uiso R
H172 H 0.6438 -0.0444 -0.3953 0.0359 1.0000 Uiso R
H173 H 0.5215 -0.2457 -0.2928 0.0359 1.0000 Uiso R
H181 H 0.0776 0.1344 -0.3519 0.0353 1.0000 Uiso R
H182 H 0.2931 0.1240 -0.5057 0.0357 1.0000 Uiso R
H183 H 0.1618 -0.0894 -0.4106 0.0344 1.0000 Uiso R

loop_
_atom_site_aniso_label
_atom_site_aniso_U_11
_atom_site_aniso_U_22
_atom_site_aniso_U_33
_atom_site_aniso_U_23
_atom_site_aniso_U_13
_atom_site_aniso_U_12
S1 0.01844(17) 0.01677(16) 0.01733(15) -0.00659(12) -0.00343(12) 0.00008(12)
O2 0.0338(6) 0.0189(5) 0.0232(6) -0.0013(4) -0.0059(5) -0.0084(5)
O3 0.0233(6) 0.0339(6) 0.0276(6) -0.0168(5) -0.0035(4) 0.0084(5)
N4 0.0180(6) 0.0235(7) 0.0155(6) -0.0058(5) -0.0026(5) -0.0003(5)
O5 0.0176(5) 0.0164(5) 0.0151(4) -0.0056(4) -0.0048(4) -0.0010(4)
C6 0.0155(6) 0.0166(6) 0.0136(6) -0.0035(5) -0.0035(5) -0.0024(5)
C7 0.0167(7) 0.0149(6) 0.0160(6) -0.0021(5) -0.0010(5) 0.0001(5)
O8 0.0147(5) 0.0176(5) 0.0173(5) -0.0027(4) 0.0005(4) -0.0010(4)
C9 0.0159(7) 0.0180(7) 0.0164(6) -0.0018(5) -0.0027(5) -0.0033(5)
O10 0.0148(5) 0.0209(5) 0.0222(5) -0.0007(4) -0.0067(4) -0.0019(4)
C11 0.0170(6) 0.0177(7) 0.0216(7) -0.0016(5) -0.0055(5) 0.0006(5)
C12 0.0170(7) 0.0152(6) 0.0136(6) -0.0025(5) -0.0017(5) -0.0030(5)
C13 0.0125(6) 0.0170(7) 0.0113(6) -0.0033(5) -0.0012(5) -0.0003(5)
O14 0.0188(5) 0.0160(5) 0.0127(4) -0.0040(4) -0.0015(4) -0.0033(4)
C15 0.0202(7) 0.0162(6) 0.0147(6) -0.0038(5) -0.0018(5) -0.0032(5)
O16 0.0237(5) 0.0168(5) 0.0151(5) -0.0037(4) -0.0016(4) -0.0055(4)
C17 0.0269(8) 0.0239(8) 0.0224(7) -0.0086(6) -0.0014(6) 0.0036(6)
C18 0.0274(8) 0.0236(7) 0.0180(7) -0.0044(6) -0.0085(6) -0.0030(6)

loop_
_atom_type_symbol
_atom_type_scat_dispersion_real
_atom_type_scat_dispersion_imag
_atom_type_scat_Cromer_Mann_a1
_atom_type_scat_Cromer_Mann_b1
_atom_type_scat_Cromer_Mann_a2
_atom_type_scat_Cromer_Mann_b2
_atom_type_scat_Cromer_Mann_a3
_atom_type_scat_Cromer_Mann_b3
_atom_type_scat_Cromer_Mann_a4
_atom_type_scat_Cromer_Mann_b4
_atom_type_scat_Cromer_Mann_c
_atom_type_scat_source
C 0.0033 0.0016 2.3100 20.8439 1.0200 10.2075 1.5886 0.5687 0.8650 51.6512 0.2156 'International Tables Vol C 4.2.6.8 and 6.1.1.4'
H 0.0000 0.0000 0.4930 10.5109 0.3229 26.1257 0.1402 3.1424 0.0408 57.7998 0.0030 'International Tables Vol C 4.2.6.8 and 6.1.1.4'
N 0.0061 0.0033 12.2126 0.0057 3.1322 9.8933 2.0125 28.9975 1.1663 0.5826 -11.5290 'International Tables Vol C 4.2.6.8 and 6.1.1.4'
O 0.0106 0.0060 3.0485 13.2771 2.2868 5.7011 1.5463 0.3239 0.8670 32.9089 0.2508 'International Tables Vol C 4.2.6.8 and 6.1.1.4'
S 0.1246 0.1234 6.9053 1.4679 5.2034 22.2151 1.4379 0.2536 1.5863 56.1720 0.8669 'International Tables Vol C 4.2.6.8 and 6.1.1.4'

loop_
_geom_angle_atom_site_label_1
_geom_angle_atom_site_label_2
_geom_angle_atom_site_label_3
_geom_angle
_geom_angle_publ_flag
O2 S1 O3 118.91(7) yes
O2 S1 N4 110.04(7) yes
O3 S1 N4 108.49(7) yes
O2 S1 O5 107.49(6) yes
O3 S1 O5 108.79(6) yes
N4 S1 O5 101.75(6) yes
S1 N4 H41 118.4(13) no
S1 N4 H42 109.7(13) no
H41 N4 H42 114.3(18) no
S1 O5 C6 119.67(8) yes
O5 C6 C7 111.03(11) yes
O5 C6 C13 102.57(10) yes
C7 C6 C13 112.05(11) yes
O5 C6 H61 108.9 no
C7 C6 H61 111.7 no
C13 C6 H61 110.1 no
C6 C7 O8 108.16(10) yes
C6 C7 C11 112.49(12) yes
O8 C7 C11 102.51(11) yes
C6 C7 H71 110.9 no
O8 C7 H71 107.4 no
C11 C7 H71 114.7 no
C7 O8 C9 102.00(10) yes
O8 C9 O10 105.63(10) yes
O8 C9 C12 107.19(11) yes
O10 C9 C12 113.24(11) yes
O8 C9 H91 107.3 no
O10 C9 H91 109.9 no
C12 C9 H91 113.1 no
C9 O10 C11 107.24(10) yes
C7 C11 O10 103.52(11) yes
C7 C11 H111 109.3 no
O10 C11 H111 109.4 no
C7 C11 H112 112.0 no
O10 C11 H112 109.9 no
H111 C11 H112 112.4 no
C9 C12 C13 112.49(11) yes
C9 C12 O16 111.96(11) yes
C13 C12 O16 103.22(10) yes
C9 C12 H121 109.0 no
C13 C12 H121 110.5 no
O16 C12 H121 109.5 no
C6 C13 C12 114.59(11) yes
C6 C13 O14 109.68(10) yes
C12 C13 O14 101.99(10) yes
C6 C13 H131 110.1 no
C12 C13 H131 111.4 no
O14 C13 H131 108.7 no
C13 O14 C15 106.32(10) yes
O14 C15 O16 105.45(10) yes
O14 C15 C17 109.85(12) yes
O16 C15 C17 109.08(11) yes
O14 C15 C18 108.95(11) yes
O16 C15 C18 109.48(12) yes
C17 C15 C18 113.69(12) yes
C15 O16 C12 109.36(10) yes
C15 C17 H171 110.1 no
C15 C17 H172 110.9 no
H171 C17 H172 109.0 no
C15 C17 H173 111.3 no
H171 C17 H173 108.3 no
H172 C17 H173 107.2 no
C15 C18 H181 105.8 no
C15 C18 H182 107.2 no
H181 C18 H182 110.6 no
C15 C18 H183 105.5 no
H181 C18 H183 114.2 no
H182 C18 H183 112.8 no

loop_
_geom_bond_atom_site_label_1
_geom_bond_atom_site_label_2
_geom_bond_distance
_geom_bond_publ_flag
S1 O2 1.4284(11) yes
S1 O3 1.4259(11) yes
S1 N4 1.5921(12) yes
S1 O5 1.5930(10) yes
N4 H41 0.90(2) no
N4 H42 0.87(2) no
O5 C6 1.4622(16) yes
C6 C7 1.5227(18) yes
C6 C13 1.5300(18) yes
C6 H61 0.990 no
C7 O8 1.4438(16) yes
C7 C11 1.530(2) yes
C7 H71 0.979 no
O8 C9 1.4251(17) yes
C9 O10 1.4147(16) yes
C9 C12 1.5327(18) yes
C9 H91 1.003 no
O10 C11 1.4483(17) yes
C11 H111 0.965 no
C11 H112 1.003 no
C12 C13 1.5276(18) yes
C12 O16 1.4277(16) yes
C12 H121 0.979 no
C13 O14 1.4350(15) yes
C13 H131 0.970 no
O14 C15 1.4404(16) yes
C15 O16 1.4432(17) yes
C15 C17 1.515(2) yes
C15 C18 1.5081(19) yes
C17 H171 0.992 no
C17 H172 0.988 no
C17 H173 0.976 no
C18 H181 1.007 no
C18 H182 0.999 no
C18 H183 0.985 no

loop_
_geom_hbond_atom_site_label_D
_geom_hbond_atom_site_label_H
_geom_hbond_atom_site_label_A
_geom_hbond_site_symmetry_A
_geom_hbond_angle_DHA
_geom_hbond_distance_DH
_geom_hbond_distance_HA
_geom_hbond_distance_DA
_geom_hbond_publ_flag
N4 H41 O14 1_556 163 0.90(2) 2.13(2) 3.006(2) yes
N4 H42 O8 1_655 160 0.87(2) 2.14(2) 2.977(2) yes
C7 H71 O3 . 121 0.98 2.52 3.137(2) yes
C13 H131 O10 1_655 129 0.97 2.50 3.201(2) yes
C18 H181 O10 . 137 1.01 2.47 3.276(2) yes
C18 H182 O5 1_554 171 1.00 2.50 3.492(2) yes
